data_7021822
loop_
_publ_author_name
'Brill, Marcel'
'K\"uhnel, Erik'
'Scriban, Corina'
'Rominger, Frank'
'Hofmann, Peter'

_publ_section_title
;
 A short and modular synthesis of bulky and electron-rich
 N-phosphinomethyl-functionalised N-heterocyclic carbene complexes.
;
_journal_issue 36
_journal_name_full 'Dalton transactions (Cambridge, England : 2003)'
_journal_page_first 12861
_journal_page_last 12864
_journal_paper_doi 10.1039/c3dt51777b
_journal_volume 42
_journal_year 2013
_chemical_formula_sum 'C19 H36 B F4 N2 P Pd'
_chemical_formula_weight 516.68
_chemical_name_common 'in manuscript tBu-5'
_chemical_name_systematic
; 
 ? 
;
_space_group_IT_number 14
_symmetry_cell_setting monoclinic
_symmetry_space_group_name_Hall '-P 2yn'
_symmetry_space_group_name_H-M 'P 1 21/n 1'
_atom_sites_solution_hydrogens geom
_atom_sites_solution_primary direct
_atom_sites_solution_secondary difmap
_audit_creation_method SHELXL-97
_cell_angle_alpha 90.00
_cell_angle_beta 110.823(2)
_cell_angle_gamma 90.00
_cell_formula_units_Z 4
_cell_length_a 9.6630(11)
_cell_length_b 20.616(2)
_cell_length_c 12.8353(15)
_cell_measurement_reflns_used 4581
_cell_measurement_temperature 200(2)
_cell_measurement_theta_max 25.09
_cell_measurement_theta_min 2.29
_cell_volume 2389.9(5)
_computing_cell_refinement 'Bruker SAINT'
_computing_data_collection 'Bruker APEX2'
_computing_data_reduction 'Bruker SAINT'
_computing_molecular_graphics 'Bruker SHELXTL'
_computing_publication_material 'Bruker SHELXTL'
_computing_structure_refinement 'SHELXL-97 (Sheldrick, 2008)'
_computing_structure_solution 'SHELXS-97 (Sheldrick, 2008)'
_diffrn_ambient_temperature 200(2)
_diffrn_measured_fraction_theta_full 0.996
_diffrn_measured_fraction_theta_max 0.996
_diffrn_measurement_device_type 'Bruker APEX'
_diffrn_measurement_method '\f and \w scans'
_diffrn_radiation_monochromator graphite
_diffrn_radiation_source 'fine-focus sealed tube'
_diffrn_radiation_type MoK\a
_diffrn_radiation_wavelength 0.71073
_diffrn_reflns_av_R_equivalents 0.0952
_diffrn_reflns_av_sigmaI/netI 0.0633
_diffrn_reflns_limit_h_max 11
_diffrn_reflns_limit_h_min -11
_diffrn_reflns_limit_k_max 24
_diffrn_reflns_limit_k_min -24
_diffrn_reflns_limit_l_max 15
_diffrn_reflns_limit_l_min -15
_diffrn_reflns_number 34161
_diffrn_reflns_theta_full 25.19
_diffrn_reflns_theta_max 25.19
_diffrn_reflns_theta_min 1.96
_exptl_absorpt_coefficient_mu 0.881
_exptl_absorpt_correction_T_max 0.9093
_exptl_absorpt_correction_T_min 0.8505
_exptl_absorpt_correction_type multi-scan
_exptl_absorpt_process_details
;
Sheldrick, G. M. (2008). <i>SADABS</i>. University of G\"ottingen, Germany.
;
_exptl_crystal_colour colourless
_exptl_crystal_density_diffrn 1.436
_exptl_crystal_density_method 'not measured'
_exptl_crystal_description polyhedron
_exptl_crystal_F_000 1064
_exptl_crystal_size_max 0.19
_exptl_crystal_size_mid 0.16
_exptl_crystal_size_min 0.11
_refine_diff_density_max 0.614
_refine_diff_density_min -0.696
_refine_diff_density_rms 0.096
_refine_ls_extinction_method none
_refine_ls_goodness_of_fit_ref 1.047
_refine_ls_hydrogen_treatment constr
_refine_ls_matrix_type full
_refine_ls_number_parameters 336
_refine_ls_number_reflns 4288
_refine_ls_number_restraints 146
_refine_ls_restrained_S_all 1.040
_refine_ls_R_factor_all 0.0834
_refine_ls_R_factor_gt 0.0517
_refine_ls_shift/su_max 0.000
_refine_ls_shift/su_mean 0.000
_refine_ls_structure_factor_coef Fsqd
_refine_ls_weighting_details 'calc w=1/[\s^2^(Fo^2^)+(0.0239P)^2^+6.4996P] where P=(Fo^2^+2Fc^2^)/3'
_refine_ls_weighting_scheme calc
_refine_ls_wR_factor_gt 0.0903
_refine_ls_wR_factor_ref 0.1029
_reflns_number_gt 3103
_reflns_number_total 4288
_reflns_threshold_expression >2sigma(I)
_cod_data_source_file c3dt51777b.txt
_cod_data_source_block mbi23
_cod_depositor_comments
;
The following automatic conversions were performed:

'_symmetry_cell_setting' value 'Monoclinic' changed to 'monoclinic'
according to /home/saulius/struct/CIF-dictionaries/cif_core.dic
dictionary named 'cif_core.dic' version 2.4.2 from 2011-04-26.

Automatic conversion script
Id: cif_fix_values 1891 2012-01-12 08:04:46Z andrius 
;
_cod_original_cell_volume 2390.0(5)
_cod_original_sg_symbol_H-M P2(1)/n
_cod_database_code 7021822

loop_
_symmetry_equiv_pos_as_xyz
'x, y, z'
'-x+1/2, y+1/2, -z+1/2'
'-x, -y, -z'
'x-1/2, -y-1/2, z-1/2'

loop_
_atom_site_label
_atom_site_type_symbol
_atom_site_fract_x
_atom_site_fract_y
_atom_site_fract_z
_atom_site_U_iso_or_equiv
_atom_site_adp_type
_atom_site_occupancy
_atom_site_symmetry_multiplicity
_atom_site_calc_flag
_atom_site_refinement_flags
_atom_site_disorder_assembly
_atom_site_disorder_group
P1 P 0.11370(15) 0.05513(7) 0.25334(12) 0.0307(3) Uani 1 1 d . A .
C1 C 0.2191(5) 0.1291(2) 0.1051(4) 0.0311(12) Uani 1 1 d . A .
N2 N 0.2875(5) 0.0707(2) 0.1336(4) 0.0339(10) Uani 1 1 d . . .
C3 C 0.4141(6) 0.0677(3) 0.1078(5) 0.0427(15) Uani 1 1 d . . .
H3 H 0.4795 0.0318 0.1187 0.051 Uiso 1 1 calc R . .
C4 C 0.4265(6) 0.1251(3) 0.0644(5) 0.0450(15) Uani 1 1 d . . .
H4 H 0.5030 0.1376 0.0382 0.054 Uiso 1 1 calc R . .
N5 N 0.3090(5) 0.1632(2) 0.0640(4) 0.0365(11) Uani 1 1 d . . .
C6 C 0.2859(7) 0.2319(3) 0.0234(5) 0.0456(15) Uani 1 1 d . . .
C7 C 0.4281(8) 0.2574(3) 0.0112(7) 0.077(2) Uani 1 1 d . . .
H7A H 0.5099 0.2541 0.0830 0.116 Uiso 1 1 calc R . .
H7B H 0.4144 0.3029 -0.0125 0.116 Uiso 1 1 calc R . .
H7C H 0.4511 0.2316 -0.0447 0.116 Uiso 1 1 calc R . .
C8 C 0.1615(8) 0.2326(3) -0.0891(6) 0.0629(19) Uani 1 1 d . . .
H8A H 0.0746 0.2106 -0.0831 0.094 Uiso 1 1 calc R . .
H8B H 0.1934 0.2100 -0.1438 0.094 Uiso 1 1 calc R . .
H8C H 0.1359 0.2775 -0.1130 0.094 Uiso 1 1 calc R . .
C9 C 0.2554(7) 0.2732(3) 0.1116(6) 0.0583(18) Uani 1 1 d . . .
H9A H 0.1711 0.2551 0.1272 0.088 Uiso 1 1 calc R . .
H9B H 0.2327 0.3177 0.0841 0.088 Uiso 1 1 calc R . .
H9C H 0.3431 0.2732 0.1801 0.088 Uiso 1 1 calc R . .
C10 C 0.2336(6) 0.0187(2) 0.1857(5) 0.0377(13) Uani 1 1 d . . .
H10A H 0.3179 -0.0039 0.2416 0.045 Uiso 1 1 calc R . .
H10B H 0.1771 -0.0132 0.1288 0.045 Uiso 1 1 calc R . .
C11 C 0.2390(6) 0.0738(3) 0.3986(4) 0.0351(13) Uani 1 1 d . . .
C12 C 0.2962(6) 0.0141(3) 0.4716(5) 0.0476(16) Uani 1 1 d . . .
H12A H 0.2133 -0.0079 0.4839 0.071 Uiso 1 1 calc R . .
H12B H 0.3690 0.0275 0.5434 0.071 Uiso 1 1 calc R . .
H12C H 0.3429 -0.0156 0.4344 0.071 Uiso 1 1 calc R . .
C13 C 0.1578(6) 0.1191(3) 0.4525(5) 0.0490(16) Uani 1 1 d . . .
H13A H 0.1295 0.1590 0.4084 0.073 Uiso 1 1 calc R . .
H13B H 0.2232 0.1299 0.5284 0.073 Uiso 1 1 calc R . .
H13C H 0.0687 0.0975 0.4550 0.073 Uiso 1 1 calc R . .
C14 C 0.3737(6) 0.1107(3) 0.3905(5) 0.0487(16) Uani 1 1 d . . .
H14A H 0.3393 0.1483 0.3413 0.073 Uiso 1 1 calc R . .
H14B H 0.4306 0.0819 0.3601 0.073 Uiso 1 1 calc R . .
H14C H 0.4366 0.1255 0.4648 0.073 Uiso 1 1 calc R . .
C15 C -0.0209(6) -0.0116(3) 0.2452(5) 0.0382(14) Uani 1 1 d . . .
C16 C -0.1108(7) 0.0037(3) 0.3188(5) 0.0539(17) Uani 1 1 d . . .
H16A H -0.0456 0.0031 0.3972 0.081 Uiso 1 1 calc R . .
H16B H -0.1887 -0.0290 0.3066 0.081 Uiso 1 1 calc R . .
H16C H -0.1560 0.0467 0.2998 0.081 Uiso 1 1 calc R . .
C17 C 0.0520(8) -0.0785(3) 0.2774(6) 0.0602(19) Uani 1 1 d . . .
H17A H 0.1162 -0.0782 0.3561 0.090 Uiso 1 1 calc R . .
H17B H 0.1113 -0.0884 0.2313 0.090 Uiso 1 1 calc R . .
H17C H -0.0249 -0.1116 0.2654 0.090 Uiso 1 1 calc R . .
C18 C -0.1244(7) -0.0150(3) 0.1229(5) 0.0574(18) Uani 1 1 d . . .
H18A H -0.1695 0.0276 0.0991 0.086 Uiso 1 1 calc R . .
H18B H -0.2023 -0.0471 0.1151 0.086 Uiso 1 1 calc R . .
H18C H -0.0677 -0.0277 0.0763 0.086 Uiso 1 1 calc R . .
Pd1 Pd 0.02856(4) 0.14325(2) 0.14241(4) 0.03237(13) Uani 1 1 d DU . .
C21 C -0.122(2) 0.2135(11) 0.023(2) 0.063(7) Uani 0.63(2) 1 d PDU A 1
H21A H -0.0752 0.2515 0.0023 0.075 Uiso 0.63(2) 1 calc PR A 1
H21B H -0.2054 0.1950 -0.0393 0.075 Uiso 0.63(2) 1 calc PR A 1
C22 C -0.1383(14) 0.2157(6) 0.1260(13) 0.064(5) Uani 0.63(2) 1 d PDU A 1
H22 H -0.1152 0.2560 0.1723 0.077 Uiso 0.63(2) 1 calc PR A 1
C23 C -0.1796(17) 0.1579(10) 0.1662(16) 0.048(6) Uani 0.63(2) 1 d PDU A 1
H23A H -0.2665 0.1346 0.1145 0.058 Uiso 0.63(2) 1 calc PR A 1
H23B H -0.1763 0.1585 0.2442 0.058 Uiso 0.63(2) 1 calc PR A 1
C21B C -0.100(3) 0.2258(17) 0.041(3) 0.046(9) Uani 0.37(2) 1 d PDU A 2
H21C H -0.0786 0.2695 0.0753 0.056 Uiso 0.37(2) 1 calc PR A 2
H21D H -0.1153 0.2254 -0.0395 0.056 Uiso 0.37(2) 1 calc PR A 2
C22B C -0.1904(16) 0.1861(12) 0.0754(17) 0.058(7) Uani 0.37(2) 1 d PDU A 2
H22B H -0.2732 0.1619 0.0191 0.070 Uiso 0.37(2) 1 calc PR A 2
C23B C -0.155(3) 0.1738(17) 0.190(2) 0.048(10) Uani 0.37(2) 1 d PDU A 2
H23C H -0.2116 0.1390 0.2094 0.058 Uiso 0.37(2) 1 calc PR A 2
H23D H -0.1377 0.2123 0.2389 0.058 Uiso 0.37(2) 1 calc PR A 2
B1 B 0.0101(14) 0.3721(6) 0.2854(12) 0.050(4) Uani 0.578(11) 1 d PDU B 1
F1 F 0.0719(11) 0.3125(4) 0.3060(8) 0.100(4) Uani 0.578(11) 1 d PDU B 1
F2 F 0.0342(13) 0.3982(6) 0.1967(8) 0.084(4) Uani 0.578(11) 1 d PDU B 1
F3 F 0.074(2) 0.4093(8) 0.3779(11) 0.097(5) Uani 0.578(11) 1 d PDU B 1
F4 F -0.1353(11) 0.3648(7) 0.2656(14) 0.106(5) Uani 0.578(11) 1 d PDU B 1
B1B B 0.014(2) 0.3851(8) 0.2912(16) 0.060(6) Uani 0.422(11) 1 d PDU B 2
F1B F -0.0572(12) 0.4410(6) 0.2537(13) 0.123(7) Uani 0.422(11) 1 d PDU B 2
F2B F 0.082(3) 0.3693(11) 0.220(2) 0.175(11) Uani 0.422(11) 1 d PDU B 2
F3B F 0.113(3) 0.3974(13) 0.3938(16) 0.108(8) Uani 0.422(11) 1 d PDU B 2
F4B F -0.082(3) 0.3388(10) 0.293(2) 0.174(12) Uani 0.422(11) 1 d PDU B 2

loop_
_atom_site_aniso_label
_atom_site_aniso_U_11
_atom_site_aniso_U_22
_atom_site_aniso_U_33
_atom_site_aniso_U_23
_atom_site_aniso_U_13
_atom_site_aniso_U_12
P1 0.0289(7) 0.0318(8) 0.0318(8) -0.0004(6) 0.0115(6) -0.0001(6)
C1 0.030(3) 0.033(3) 0.029(3) 0.001(2) 0.008(2) -0.001(2)
N2 0.030(2) 0.038(3) 0.035(3) -0.001(2) 0.014(2) 0.002(2)
C3 0.026(3) 0.055(4) 0.053(4) -0.002(3) 0.021(3) 0.007(3)
C4 0.026(3) 0.059(4) 0.054(4) -0.002(3) 0.020(3) -0.005(3)
N5 0.033(3) 0.038(3) 0.045(3) -0.001(2) 0.021(2) -0.007(2)
C6 0.048(4) 0.036(3) 0.059(4) 0.000(3) 0.028(3) -0.008(3)
C7 0.073(5) 0.063(5) 0.118(7) 0.001(5) 0.062(5) -0.024(4)
C8 0.082(5) 0.049(4) 0.058(5) 0.016(3) 0.025(4) 0.004(4)
C9 0.063(4) 0.037(4) 0.077(5) -0.013(3) 0.029(4) -0.015(3)
C10 0.045(3) 0.031(3) 0.038(3) 0.004(3) 0.015(3) 0.003(3)
C11 0.029(3) 0.044(3) 0.032(3) -0.005(3) 0.010(2) 0.001(2)
C12 0.041(3) 0.061(4) 0.037(4) 0.002(3) 0.009(3) 0.008(3)
C13 0.044(4) 0.056(4) 0.046(4) -0.014(3) 0.015(3) 0.001(3)
C14 0.033(3) 0.059(4) 0.049(4) -0.008(3) 0.009(3) -0.010(3)
C15 0.044(3) 0.041(3) 0.029(3) 0.001(3) 0.012(3) -0.012(3)
C16 0.048(4) 0.067(4) 0.053(4) 0.004(3) 0.025(3) -0.015(3)
C17 0.076(5) 0.040(4) 0.060(5) 0.007(3) 0.017(4) -0.009(3)
C18 0.061(4) 0.066(5) 0.040(4) -0.003(3) 0.012(3) -0.028(4)
Pd1 0.0253(2) 0.0308(2) 0.0413(3) 0.0009(2) 0.01218(17) 0.0010(2)
C21 0.023(7) 0.063(15) 0.094(12) 0.031(11) 0.012(8) 0.012(9)
C22 0.041(8) 0.049(7) 0.096(11) 0.005(8) 0.016(8) 0.015(5)
C23 0.017(5) 0.058(9) 0.068(12) -0.010(9) 0.014(7) 0.003(6)
C21B 0.050(18) 0.030(10) 0.047(15) 0.008(9) 0.003(12) 0.001(9)
C22B 0.027(8) 0.085(18) 0.067(12) 0.026(13) 0.021(10) 0.017(9)
C23B 0.031(13) 0.06(2) 0.058(13) 0.004(16) 0.019(12) 0.009(14)
B1 0.055(9) 0.047(8) 0.052(9) 0.001(6) 0.024(8) -0.009(7)
F1 0.105(7) 0.077(6) 0.095(7) 0.010(5) 0.009(6) 0.030(5)
F2 0.096(7) 0.110(9) 0.036(4) 0.013(5) 0.011(4) -0.037(6)
F3 0.165(13) 0.081(8) 0.062(7) -0.016(7) 0.061(8) -0.048(9)
F4 0.054(5) 0.136(11) 0.133(10) 0.025(7) 0.040(5) 0.013(5)
B1B 0.063(17) 0.055(12) 0.071(15) -0.008(13) 0.034(9) -0.020(8)
F1B 0.068(8) 0.101(9) 0.151(13) -0.004(8) -0.022(7) 0.022(7)
F2B 0.20(2) 0.17(2) 0.23(2) -0.11(2) 0.17(2) -0.042(14)
F3B 0.094(11) 0.121(15) 0.077(10) 0.047(8) -0.009(8) -0.022(9)
F4B 0.24(3) 0.149(17) 0.16(2) -0.042(15) 0.10(2) -0.15(2)

loop_
_atom_type_symbol
_atom_type_description
_atom_type_scat_dispersion_real
_atom_type_scat_dispersion_imag
_atom_type_scat_source
C C 0.0033 0.0016 'International Tables Vol C Tables 4.2.6.8 and 6.1.1.4'
H H 0.0000 0.0000 'International Tables Vol C Tables 4.2.6.8 and 6.1.1.4'
B B 0.0013 0.0007 'International Tables Vol C Tables 4.2.6.8 and 6.1.1.4'
N N 0.0061 0.0033 'International Tables Vol C Tables 4.2.6.8 and 6.1.1.4'
F F 0.0171 0.0103 'International Tables Vol C Tables 4.2.6.8 and 6.1.1.4'
P P 0.1023 0.0942 'International Tables Vol C Tables 4.2.6.8 and 6.1.1.4'
Pd Pd -0.9988 1.0072 'International Tables Vol C Tables 4.2.6.8 and 6.1.1.4'

loop_
_geom_angle_atom_site_label_1
_geom_angle_atom_site_label_2
_geom_angle_atom_site_label_3
_geom_angle
C10 P1 C11 105.2(2)
C10 P1 C15 102.5(3)
C11 P1 C15 113.5(2)
C10 P1 Pd1 100.31(17)
C11 P1 Pd1 115.01(18)
C15 P1 Pd1 117.57(19)
N2 C1 N5 104.1(4)
N2 C1 Pd1 116.6(4)
N5 C1 Pd1 139.1(4)
C1 N2 C3 111.4(5)
C1 N2 C10 123.8(4)
C3 N2 C10 124.8(5)
C4 C3 N2 106.2(5)
C4 C3 H3 126.9
N2 C3 H3 126.9
C3 C4 N5 108.2(5)
C3 C4 H4 125.9
N5 C4 H4 125.9
C1 N5 C4 110.1(4)
C1 N5 C6 125.8(4)
C4 N5 C6 124.1(5)
N5 C6 C8 108.0(5)
N5 C6 C9 108.3(5)
C8 C6 C9 113.9(5)
N5 C6 C7 109.4(5)
C8 C6 C7 109.7(6)
C9 C6 C7 107.5(5)
C6 C7 H7A 109.5
C6 C7 H7B 109.5
H7A C7 H7B 109.5
C6 C7 H7C 109.5
H7A C7 H7C 109.5
H7B C7 H7C 109.5
C6 C8 H8A 109.5
C6 C8 H8B 109.5
H8A C8 H8B 109.5
C6 C8 H8C 109.5
H8A C8 H8C 109.5
H8B C8 H8C 109.5
C6 C9 H9A 109.5
C6 C9 H9B 109.5
H9A C9 H9B 109.5
C6 C9 H9C 109.5
H9A C9 H9C 109.5
H9B C9 H9C 109.5
N2 C10 P1 107.8(3)
N2 C10 H10A 110.1
P1 C10 H10A 110.1
N2 C10 H10B 110.1
P1 C10 H10B 110.1
H10A C10 H10B 108.5
C12 C11 C13 110.3(5)
C12 C11 C14 108.0(5)
C13 C11 C14 108.0(5)
C12 C11 P1 114.4(4)
C13 C11 P1 108.7(4)
C14 C11 P1 107.3(4)
C11 C12 H12A 109.5
C11 C12 H12B 109.5
H12A C12 H12B 109.5
C11 C12 H12C 109.5
H12A C12 H12C 109.5
H12B C12 H12C 109.5
C11 C13 H13A 109.5
C11 C13 H13B 109.5
H13A C13 H13B 109.5
C11 C13 H13C 109.5
H13A C13 H13C 109.5
H13B C13 H13C 109.5
C11 C14 H14A 109.5
C11 C14 H14B 109.5
H14A C14 H14B 109.5
C11 C14 H14C 109.5
H14A C14 H14C 109.5
H14B C14 H14C 109.5
C16 C15 C18 109.6(5)
C16 C15 C17 109.0(5)
C18 C15 C17 107.7(5)
C16 C15 P1 110.6(4)
C18 C15 P1 106.2(4)
C17 C15 P1 113.7(4)
C15 C16 H16A 109.5
C15 C16 H16B 109.5
H16A C16 H16B 109.5
C15 C16 H16C 109.5
H16A C16 H16C 109.5
H16B C16 H16C 109.5
C15 C17 H17A 109.5
C15 C17 H17B 109.5
H17A C17 H17B 109.5
C15 C17 H17C 109.5
H17A C17 H17C 109.5
H17B C17 H17C 109.5
C15 C18 H18A 109.5
C15 C18 H18B 109.5
H18A C18 H18B 109.5
C15 C18 H18C 109.5
H18A C18 H18C 109.5
H18B C18 H18C 109.5
C1 Pd1 C22 140.2(4)
C1 Pd1 C23B 170.5(10)
C22 Pd1 C23B 33.3(8)
C1 Pd1 C23 175.2(6)
C22 Pd1 C23 38.2(5)
C23B Pd1 C23 12.0(15)
C1 Pd1 C22B 141.6(5)
C22 Pd1 C22B 24.1(6)
C23B Pd1 C22B 37.9(6)
C23 Pd1 C22B 34.2(7)
C1 Pd1 C21 110.4(4)
C22 Pd1 C21 36.8(5)
C23B Pd1 C21 66.6(8)
C23 Pd1 C21 66.0(5)
C22B Pd1 C21 32.5(7)
C1 Pd1 C21B 109.0(6)
C22 Pd1 C21B 34.2(9)
C23B Pd1 C21B 66.5(8)
C23 Pd1 C21B 67.9(8)
C22B Pd1 C21B 36.6(6)
C21 Pd1 C21B 9(2)
C1 Pd1 P1 83.08(14)
C22 Pd1 P1 135.0(4)
C23B Pd1 P1 102.0(6)
C23 Pd1 P1 99.8(4)
C22B Pd1 P1 131.2(5)
C21 Pd1 P1 162.0(6)
C21B Pd1 P1 167.6(6)
C22 C21 Pd1 68.6(7)
C22 C21 H21A 116.8
Pd1 C21 H21A 116.8
C22 C21 H21B 116.8
Pd1 C21 H21B 116.8
H21A C21 H21B 113.8
C21 C22 C23 118(2)
C21 C22 Pd1 74.6(6)
C23 C22 Pd1 71.2(6)
C21 C22 H22 121.1
C23 C22 H22 121.1
Pd1 C22 H22 121.1
C22 C23 Pd1 70.6(6)
C22 C23 H23A 116.6
Pd1 C23 H23A 116.6
C22 C23 H23B 116.6
Pd1 C23 H23B 116.6
H23A C23 H23B 113.6
C22B C21B Pd1 69.2(9)
C22B C21B H21C 116.7
Pd1 C21B H21C 116.7
C22B C21B H21D 116.7
Pd1 C21B H21D 116.7
H21C C21B H21D 113.7
C21B C22B C23B 119(3)
C21B C22B Pd1 74.2(9)
C23B C22B Pd1 70.7(8)
C21B C22B H22B 120.0
C23B C22B H22B 120.0
Pd1 C22B H22B 120.0
C22B C23B Pd1 71.4(8)
C22B C23B H23C 116.5
Pd1 C23B H23C 116.5
C22B C23B H23D 116.5
Pd1 C23B H23D 116.5
H23C C23B H23D 113.5
F4 B1 F1 107.2(10)
F4 B1 F2 111.5(11)
F1 B1 F2 109.3(11)
F4 B1 F3 110.5(13)
F1 B1 F3 108.0(12)
F2 B1 F3 110.3(11)
F4B B1B F2B 110.2(17)
F4B B1B F1B 110.6(15)
F2B B1B F1B 106.1(14)
F4B B1B F3B 112.0(16)
F2B B1B F3B 111.1(17)
F1B B1B F3B 106.5(15)

loop_
_geom_bond_atom_site_label_1
_geom_bond_atom_site_label_2
_geom_bond_distance
P1 C10 1.838(5)
P1 C11 1.867(5)
P1 C15 1.870(5)
P1 Pd1 2.2741(15)
C1 N2 1.360(6)
C1 N5 1.361(6)
C1 Pd1 2.081(5)
N2 C3 1.377(6)
N2 C10 1.454(6)
C3 C4 1.331(8)
C3 H3 0.9500
C4 N5 1.379(7)
C4 H4 0.9500
N5 C6 1.499(7)
C6 C8 1.515(9)
C6 C9 1.526(8)
C6 C7 1.531(8)
C7 H7A 0.9800
C7 H7B 0.9800
C7 H7C 0.9800
C8 H8A 0.9800
C8 H8B 0.9800
C8 H8C 0.9800
C9 H9A 0.9800
C9 H9B 0.9800
C9 H9C 0.9800
C10 H10A 0.9900
C10 H10B 0.9900
C11 C12 1.525(8)
C11 C13 1.534(7)
C11 C14 1.544(7)
C12 H12A 0.9800
C12 H12B 0.9800
C12 H12C 0.9800
C13 H13A 0.9800
C13 H13B 0.9800
C13 H13C 0.9800
C14 H14A 0.9800
C14 H14B 0.9800
C14 H14C 0.9800
C15 C16 1.527(8)
C15 C18 1.534(8)
C15 C17 1.537(8)
C16 H16A 0.9800
C16 H16B 0.9800
C16 H16C 0.9800
C17 H17A 0.9800
C17 H17B 0.9800
C17 H17C 0.9800
C18 H18A 0.9800
C18 H18B 0.9800
C18 H18C 0.9800
Pd1 C22 2.153(10)
Pd1 C23B 2.160(15)
Pd1 C23 2.161(10)
Pd1 C22B 2.169(13)
Pd1 C21 2.229(11)
Pd1 C21B 2.232(15)
C21 C22 1.38(2)
C21 H21A 0.9900
C21 H21B 0.9900
C22 C23 1.411(18)
C22 H22 1.0000
C23 H23A 0.9900
C23 H23B 0.9900
C21B C22B 1.38(2)
C21B H21C 0.9900
C21B H21D 0.9900
C22B C23B 1.41(2)
C22B H22B 1.0000
C23B H23C 0.9900
C23B H23D 0.9900
B1 F4 1.344(11)
B1 F1 1.349(12)
B1 F2 1.352(11)
B1 F3 1.365(11)
B1B F4B 1.334(13)
B1B F2B 1.338(13)
B1B F1B 1.340(13)
B1B F3B 1.348(13)

loop_
_geom_torsion_atom_site_label_1
_geom_torsion_atom_site_label_2
_geom_torsion_atom_site_label_3
_geom_torsion_atom_site_label_4
_geom_torsion
N5 C1 N2 C3 -1.8(6)
Pd1 C1 N2 C3 -178.3(4)
N5 C1 N2 C10 177.5(5)
Pd1 C1 N2 C10 1.1(6)
C1 N2 C3 C4 1.0(7)
C10 N2 C3 C4 -178.4(5)
N2 C3 C4 N5 0.3(7)
N2 C1 N5 C4 2.0(6)
Pd1 C1 N5 C4 177.2(5)
N2 C1 N5 C6 -178.2(5)
Pd1 C1 N5 C6 -3.0(9)
C3 C4 N5 C1 -1.5(7)
C3 C4 N5 C6 178.7(5)
C1 N5 C6 C8 -74.4(7)
C4 N5 C6 C8 105.4(6)
C1 N5 C6 C9 49.3(7)
C4 N5 C6 C9 -130.9(6)
C1 N5 C6 C7 166.2(5)
C4 N5 C6 C7 -14.0(8)
C1 N2 C10 P1 -22.1(6)
C3 N2 C10 P1 157.2(4)
C11 P1 C10 N2 -91.0(4)
C15 P1 C10 N2 150.1(4)
Pd1 P1 C10 N2 28.6(4)
C10 P1 C11 C12 -70.1(4)
C15 P1 C11 C12 41.1(5)
Pd1 P1 C11 C12 -179.5(3)
C10 P1 C11 C13 166.2(4)
C15 P1 C11 C13 -82.6(4)
Pd1 P1 C11 C13 56.8(4)
C10 P1 C11 C14 49.6(4)
C15 P1 C11 C14 160.8(4)
Pd1 P1 C11 C14 -59.7(4)
C10 P1 C15 C16 168.0(4)
C11 P1 C15 C16 55.1(5)
Pd1 P1 C15 C16 -83.2(4)
C10 P1 C15 C18 -73.2(5)
C11 P1 C15 C18 173.9(4)
Pd1 P1 C15 C18 35.6(5)
C10 P1 C15 C17 45.0(5)
C11 P1 C15 C17 -67.8(5)
Pd1 P1 C15 C17 153.8(4)
N2 C1 Pd1 C22 -179.2(7)
N5 C1 Pd1 C22 6.0(10)
N2 C1 Pd1 C23B 138(4)
N5 C1 Pd1 C23B -36(4)
N2 C1 Pd1 C23 -112(7)
N5 C1 Pd1 C23 73(7)
N2 C1 Pd1 C22B -140.6(12)
N5 C1 Pd1 C22B 44.6(13)
N2 C1 Pd1 C21 -152.0(9)
N5 C1 Pd1 C21 33.3(11)
N2 C1 Pd1 C21B -161.7(14)
N5 C1 Pd1 C21B 23.6(15)
N2 C1 Pd1 P1 15.6(4)
N5 C1 Pd1 P1 -159.1(6)
C10 P1 Pd1 C1 -22.5(2)
C11 P1 Pd1 C1 89.8(2)
C15 P1 Pd1 C1 -132.5(3)
C10 P1 Pd1 C22 171.0(6)
C11 P1 Pd1 C22 -76.8(6)
C15 P1 Pd1 C22 61.0(6)
C10 P1 Pd1 C23B 165.7(11)
C11 P1 Pd1 C23B -82.0(11)
C15 P1 Pd1 C23B 55.7(11)
C10 P1 Pd1 C23 153.7(7)
C11 P1 Pd1 C23 -94.1(7)
C15 P1 Pd1 C23 43.6(7)
C10 P1 Pd1 C22B 138.1(9)
C11 P1 Pd1 C22B -109.6(9)
C15 P1 Pd1 C22B 28.1(9)
C10 P1 Pd1 C21 117(2)
C11 P1 Pd1 C21 -131(2)
C15 P1 Pd1 C21 7(2)
C10 P1 Pd1 C21B 146(6)
C11 P1 Pd1 C21B -102(6)
C15 P1 Pd1 C21B 36(6)
C1 Pd1 C21 C22 -150.6(11)
C23B Pd1 C21 C22 19.6(16)
C23 Pd1 C21 C22 32.8(13)
C22B Pd1 C21 C22 42.5(11)
C21B Pd1 C21 C22 -68(6)
P1 Pd1 C21 C22 73(3)
Pd1 C21 C22 C23 -58.6(13)
C1 Pd1 C22 C21 45.8(18)
C23B Pd1 C22 C21 -146(3)
C23 Pd1 C22 C21 -127(2)
C22B Pd1 C22 C21 -63(2)
C21B Pd1 C22 C21 15(3)
P1 Pd1 C22 C21 -155.3(13)
C1 Pd1 C22 C23 172.8(10)
C23B Pd1 C22 C23 -19(2)
C22B Pd1 C22 C23 64.3(18)
C21 Pd1 C22 C23 127(2)
C21B Pd1 C22 C23 142(3)
P1 Pd1 C22 C23 -28.3(15)
C21 C22 C23 Pd1 60.4(14)
C1 Pd1 C23 C22 -73(7)
C23B Pd1 C23 C22 59(4)
C22B Pd1 C23 C22 -40.9(11)
C21 Pd1 C23 C22 -31.6(14)
C21B Pd1 C23 C22 -21.8(16)
P1 Pd1 C23 C22 160.1(11)
C1 Pd1 C21B C22B 158.0(17)
C22 Pd1 C21B C22B -42.1(12)
C23B Pd1 C21B C22B -31(2)
C23 Pd1 C21B C22B -18.0(19)
C21 Pd1 C21B C22B 58(5)
P1 Pd1 C21B C22B -9(7)
Pd1 C21B C22B C23B 56(2)
C1 Pd1 C22B C21B -35(3)
C22 Pd1 C22B C21B 67(3)
C23B Pd1 C22B C21B 130(3)
C23 Pd1 C22B C21B 149(3)
C21 Pd1 C22B C21B -15(3)
P1 Pd1 C22B C21B 177(2)
C1 Pd1 C22B C23B -164.6(17)
C22 Pd1 C22B C23B -63(2)
C23 Pd1 C22B C23B 20(2)
C21 Pd1 C22B C23B -144(3)
C21B Pd1 C22B C23B -130(3)
P1 Pd1 C22B C23B 48(2)
C21B C22B C23B Pd1 -58(2)
C1 Pd1 C23B C22B 93(4)
C22 Pd1 C23B C22B 41.4(11)
C23 Pd1 C23B C22B -65(4)
C21 Pd1 C23B C22B 19.9(19)
C21B Pd1 C23B C22B 30(2)
P1 Pd1 C23B C22B -145.4(17)
